data_4331078
loop_
_publ_author_name
'Lakshmi Kanta Das'
'Ramakant M. Kadam'
'Antonio Bauz\'a'
'Antonio Frontera'
'Ashutosh Ghosh'

_publ_section_title
;
 Differences in Nuclearity, Molecular Shapes, and Coordination Modes of
 Azide in the Complexes of Cd(II) and Hg(II) with a "Metalloligand" [CuL]
 (H2L =N,N'-Bis(salicylidene)-1,3-propanediamine): Characterization in
 Solid and in Solutions, and Theoretical Calculations
;
_journal_name_full 'Inorganic Chemistry'
_journal_page_first 12407
_journal_page_last 12418
_journal_paper_doi 10.1021/ic301773h
_journal_volume 51
_journal_year 2012
_chemical_formula_sum 'C17 H16 Cu Hg N8 O2'
_chemical_formula_weight 628.51
_chemical_name_systematic
; 
 ? 
;
_space_group_IT_number 14
_symmetry_cell_setting monoclinic
_symmetry_space_group_name_Hall '-P 2ybc'
_symmetry_space_group_name_H-M 'P 1 21/c 1'
_atom_sites_solution_hydrogens geom
_atom_sites_solution_primary direct
_atom_sites_solution_secondary difmap
_audit_creation_method SHELXL-97
_cell_angle_alpha 90.00
_cell_angle_beta 108.2430(10)
_cell_angle_gamma 90.00
_cell_formula_units_Z 4
_cell_length_a 14.1481(6)
_cell_length_b 14.8246(6)
_cell_length_c 9.8662(4)
_cell_measurement_temperature 293(2)
_cell_measurement_theta_max 30.00
_cell_measurement_theta_min 2.50
_cell_volume 1965.33(14)
_computing_cell_refinement 'Bruker SMART'
_computing_data_collection 'Bruker SMART'
_computing_data_reduction 'Bruker SAINT'
_computing_molecular_graphics 'Ortep-3 for Windows (Farrugia, 1997)'
_computing_publication_material 'WINGX V1.80.03'
_computing_structure_refinement 'SHELXL-97 (Sheldrick, 1997)'
_computing_structure_solution 'SHELXS-97 (Sheldrick, 1990)'
_diffrn_ambient_temperature 293(2)
_diffrn_measured_fraction_theta_full 0.960
_diffrn_measured_fraction_theta_max 0.960
_diffrn_radiation_monochromator graphite
_diffrn_radiation_source 'fine-focus sealed tube'
_diffrn_radiation_type MoK\a
_diffrn_radiation_wavelength 0.71073
_diffrn_reflns_av_R_equivalents 0.0410
_diffrn_reflns_av_sigmaI/netI 0.0361
_diffrn_reflns_limit_h_max 19
_diffrn_reflns_limit_h_min -19
_diffrn_reflns_limit_k_max 18
_diffrn_reflns_limit_k_min -19
_diffrn_reflns_limit_l_max 13
_diffrn_reflns_limit_l_min -12
_diffrn_reflns_number 26710
_diffrn_reflns_theta_full 30.00
_diffrn_reflns_theta_max 30.00
_diffrn_reflns_theta_min 1.52
_diffrn_standards_decay_% n/a
_diffrn_standards_interval_count n/a
_diffrn_standards_interval_time n/a
_diffrn_standards_number n/a
_exptl_absorpt_coefficient_mu 8.916
_exptl_absorpt_correction_T_max 0.2686
_exptl_absorpt_correction_T_min 0.1892
_exptl_absorpt_correction_type empirical
_exptl_absorpt_process_details SADABS
_exptl_crystal_colour Green
_exptl_crystal_density_diffrn 2.124
_exptl_crystal_description Needle
_exptl_crystal_F_000 1196
_exptl_crystal_size_max 0.28
_exptl_crystal_size_mid 0.24
_exptl_crystal_size_min 0.20
_refine_diff_density_max 1.525
_refine_diff_density_min -0.817
_refine_diff_density_rms 0.125
_refine_ls_extinction_method none
_refine_ls_goodness_of_fit_ref 0.994
_refine_ls_hydrogen_treatment constr
_refine_ls_matrix_type full
_refine_ls_number_parameters 262
_refine_ls_number_reflns 5487
_refine_ls_number_restraints 0
_refine_ls_restrained_S_all 0.994
_refine_ls_R_factor_all 0.0486
_refine_ls_R_factor_gt 0.0333
_refine_ls_shift/su_max 0.001
_refine_ls_shift/su_mean 0.000
_refine_ls_structure_factor_coef Fsqd
_refine_ls_weighting_details
;
_refine_ls_weighting_details 
  w=1/[\s^2^(Fo^2^)+(0.0465P)^2^+1.0769P] where P=(Fo^2^+2Fc^2^)/3 
;
_refine_ls_weighting_scheme calc
_refine_ls_wR_factor_gt 0.0799
_refine_ls_wR_factor_ref 0.0851
_reflns_number_gt 4269
_reflns_number_total 5487
_reflns_threshold_expression >2sigma(I)
_cod_data_source_file ic301773h_si_002_1.cif
_cod_data_source_block 1
_cod_database_code 4331078

loop_
_symmetry_equiv_pos_as_xyz
'x, y, z'
'-x, y+1/2, -z+1/2'
'-x, -y, -z'
'x, -y-1/2, z-1/2'

loop_
_atom_site_label
_atom_site_type_symbol
_atom_site_fract_x
_atom_site_fract_y
_atom_site_fract_z
_atom_site_U_iso_or_equiv
_atom_site_adp_type
_atom_site_occupancy
_atom_site_symmetry_multiplicity
_atom_site_calc_flag
_atom_site_refinement_flags
_atom_site_disorder_assembly
_atom_site_disorder_group
C1 C 0.0574(3) 0.3724(3) 0.9385(5) 0.0493(10) Uani 1 1 d . A .
C2 C 0.0155(4) 0.3188(3) 1.0214(6) 0.0611(13) Uani 1 1 d . . .
H2 H 0.0559 0.2809 1.0907 0.073 Uiso 1 1 calc R . .
C3 C -0.0857(4) 0.3219(4) 1.0007(8) 0.0760(17) Uani 1 1 d . . .
H3 H -0.1132 0.2847 1.0544 0.091 Uiso 1 1 calc R . .
C4 C -0.1469(4) 0.3799(5) 0.9008(9) 0.097(2) Uani 1 1 d . . .
H4 H -0.2147 0.3818 0.8886 0.116 Uiso 1 1 calc R . .
C5 C -0.1073(4) 0.4340(5) 0.8205(7) 0.0826(17) Uani 1 1 d . . .
H5 H -0.1483 0.4733 0.7542 0.099 Uiso 1 1 calc R . .
C6 C -0.0046(3) 0.4308(3) 0.8374(6) 0.0578(12) Uani 1 1 d . . .
C7 C 0.0306(4) 0.4908(4) 0.7526(5) 0.0634(13) Uani 1 1 d . A .
H7 H -0.0168 0.5292 0.6942 0.076 Uiso 1 1 calc R . .
C8A C 0.1331(5) 0.5727(5) 0.6514(7) 0.093(2) Uani 0.507(13) 1 d P A 1
H8A1 H 0.0774 0.5697 0.5640 0.112 Uiso 0.507(13) 1 calc PR A 1
H8A2 H 0.1268 0.6292 0.6974 0.112 Uiso 0.507(13) 1 calc PR A 1
C9A C 0.2165(7) 0.5785(8) 0.6131(11) 0.065(3) Uiso 0.507(13) 1 d P A 1
H9A1 H 0.2109 0.6305 0.5514 0.078 Uiso 0.507(13) 1 calc PR A 1
H9A2 H 0.2209 0.5253 0.5580 0.078 Uiso 0.507(13) 1 calc PR A 1
C10A C 0.3178(5) 0.5872(3) 0.7443(6) 0.0682(14) Uani 0.507(13) 1 d P A 1
H10A H 0.3723 0.6056 0.7104 0.082 Uiso 0.507(13) 1 calc PR A 1
H10B H 0.3103 0.6316 0.8124 0.082 Uiso 0.507(13) 1 calc PR A 1
C8B C 0.1331(5) 0.5727(5) 0.6514(7) 0.093(2) Uani 0.493(13) 1 d P A 2
H8B1 H 0.0755 0.6121 0.6247 0.112 Uiso 0.493(13) 1 calc PR A 2
H8B2 H 0.1420 0.5479 0.5652 0.112 Uiso 0.493(13) 1 calc PR A 2
C9B C 0.2280(8) 0.6262(9) 0.7381(13) 0.073(4) Uiso 0.493(13) 1 d P A 2
H9B1 H 0.2251 0.6858 0.6964 0.088 Uiso 0.493(13) 1 calc PR A 2
H9B2 H 0.2261 0.6339 0.8349 0.088 Uiso 0.493(13) 1 calc PR A 2
C10B C 0.3178(5) 0.5872(3) 0.7443(6) 0.0682(14) Uani 0.493(13) 1 d P A 2
H10C H 0.3708 0.6275 0.7962 0.082 Uiso 0.493(13) 1 calc PR A 2
H10D H 0.3210 0.5824 0.6478 0.082 Uiso 0.493(13) 1 calc PR A 2
C11 C 0.4250(3) 0.4674(3) 0.8271(4) 0.0478(10) Uani 1 1 d . A .
H11 H 0.4668 0.5053 0.7971 0.057 Uiso 1 1 calc R . .
C12 C 0.4661(3) 0.3818(3) 0.8859(4) 0.0443(9) Uani 1 1 d . . .
C13 C 0.5600(3) 0.3578(4) 0.8769(5) 0.0604(12) Uani 1 1 d . . .
H13 H 0.5924 0.3973 0.8329 0.072 Uiso 1 1 calc R . .
C14 C 0.6048(4) 0.2794(4) 0.9301(7) 0.0697(14) Uani 1 1 d . . .
H14 H 0.6659 0.2640 0.9196 0.084 Uiso 1 1 calc R . .
C15 C 0.5584(4) 0.2220(4) 1.0005(6) 0.0649(13) Uani 1 1 d . . .
H15 H 0.5895 0.1686 1.0401 0.078 Uiso 1 1 calc R . .
C16 C 0.4671(3) 0.2434(3) 1.0122(5) 0.0522(10) Uani 1 1 d . . .
H16 H 0.4371 0.2040 1.0597 0.063 Uiso 1 1 calc R . .
C17 C 0.4181(3) 0.3228(3) 0.9547(4) 0.0419(9) Uani 1 1 d . A .
N1 N 0.1193(3) 0.4993(3) 0.7453(4) 0.0562(9) Uani 1 1 d . . .
N2 N 0.3378(3) 0.4968(2) 0.8117(4) 0.0474(8) Uani 1 1 d . . .
N11 N 0.2313(3) 0.1836(2) 1.1480(4) 0.0536(9) Uani 1 1 d . . .
N12 N 0.2009(3) 0.1655(3) 1.0232(4) 0.0495(8) Uani 1 1 d . . .
N13 N 0.1706(4) 0.1422(4) 0.9089(5) 0.0811(14) Uani 1 1 d . . .
N21 N 0.3521(4) 0.4358(3) 1.2577(5) 0.0731(13) Uani 1 1 d . . .
N22 N 0.3661(3) 0.4579(3) 1.3780(5) 0.0667(11) Uani 1 1 d . . .
N23 N 0.3873(7) 0.4847(4) 1.4921(8) 0.133(3) Uani 1 1 d . . .
O1 O 0.1535(2) 0.3689(2) 0.9615(3) 0.0546(8) Uani 1 1 d . . .
O2 O 0.3295(2) 0.3399(2) 0.9654(3) 0.0482(7) Uani 1 1 d . . .
Cu1 Cu 0.23312(3) 0.42592(3) 0.85848(5) 0.04369(12) Uani 1 1 d . A .
Hg1 Hg 0.286069(12) 0.313411(11) 1.192227(15) 0.04495(7) Uani 1 1 d . A .

loop_
_atom_site_aniso_label
_atom_site_aniso_U_11
_atom_site_aniso_U_22
_atom_site_aniso_U_33
_atom_site_aniso_U_23
_atom_site_aniso_U_13
_atom_site_aniso_U_12
C1 0.0427(19) 0.044(2) 0.063(3) -0.0060(19) 0.0190(19) 0.0003(17)
C2 0.056(3) 0.055(3) 0.078(3) 0.003(2) 0.030(2) -0.002(2)
C3 0.060(3) 0.070(4) 0.107(5) -0.005(3) 0.040(3) -0.011(3)
C4 0.048(3) 0.094(5) 0.142(6) 0.003(5) 0.021(3) -0.003(3)
C5 0.050(3) 0.090(5) 0.102(5) 0.008(4) 0.016(3) 0.004(3)
C6 0.042(2) 0.054(3) 0.073(3) -0.002(2) 0.010(2) 0.0059(19)
C7 0.059(3) 0.061(3) 0.061(3) 0.010(2) 0.005(2) 0.017(2)
C8A 0.116(5) 0.079(4) 0.079(4) 0.035(3) 0.023(4) 0.015(4)
C10A 0.097(4) 0.038(3) 0.072(3) 0.009(2) 0.029(3) -0.004(3)
C8B 0.116(5) 0.079(4) 0.079(4) 0.035(3) 0.023(4) 0.015(4)
C10B 0.097(4) 0.038(3) 0.072(3) 0.009(2) 0.029(3) -0.004(3)
C11 0.057(2) 0.045(2) 0.045(2) -0.0034(17) 0.0199(18) -0.0165(19)
C12 0.049(2) 0.045(2) 0.042(2) -0.0056(17) 0.0187(16) -0.0104(17)
C13 0.057(3) 0.066(3) 0.064(3) -0.008(2) 0.028(2) -0.011(2)
C14 0.054(3) 0.068(3) 0.095(4) -0.011(3) 0.034(3) 0.003(2)
C15 0.063(3) 0.050(3) 0.082(4) -0.003(3) 0.021(3) 0.011(2)
C16 0.054(2) 0.045(3) 0.059(3) 0.0018(19) 0.018(2) -0.0028(19)
C17 0.0404(18) 0.046(2) 0.0381(19) -0.0048(16) 0.0112(15) -0.0035(16)
N1 0.059(2) 0.052(2) 0.056(2) 0.0141(17) 0.0156(17) 0.0100(18)
N2 0.063(2) 0.0349(19) 0.0437(18) 0.0032(14) 0.0160(16) -0.0049(16)
N11 0.074(3) 0.038(2) 0.047(2) 0.0000(14) 0.0161(19) -0.0051(16)
N12 0.053(2) 0.041(2) 0.052(2) -0.0029(16) 0.0134(17) -0.0010(16)
N13 0.101(4) 0.074(4) 0.067(3) -0.019(3) 0.025(3) -0.023(3)
N21 0.109(4) 0.059(3) 0.053(2) -0.002(2) 0.027(2) -0.036(2)
N22 0.088(3) 0.045(2) 0.073(3) -0.012(2) 0.032(2) -0.018(2)
N23 0.221(8) 0.089(4) 0.103(5) -0.052(4) 0.071(5) -0.049(5)
O1 0.0431(14) 0.064(2) 0.0592(18) 0.0213(15) 0.0194(13) 0.0080(14)
O2 0.0443(14) 0.0589(18) 0.0443(15) 0.0182(14) 0.0179(12) 0.0059(13)
Cu1 0.0468(2) 0.0433(3) 0.0408(2) 0.0083(2) 0.0134(2) 0.0031(2)
Hg1 0.05606(11) 0.04167(12) 0.03697(10) 0.00199(6) 0.01435(7) -0.00515(6)

loop_
_atom_type_symbol
_atom_type_description
_atom_type_scat_dispersion_real
_atom_type_scat_dispersion_imag
_atom_type_scat_source
C C 0.0033 0.0016 'International Tables Vol C Tables 4.2.6.8 and 6.1.1.4'
H H 0.0000 0.0000 'International Tables Vol C Tables 4.2.6.8 and 6.1.1.4'
N N 0.0061 0.0033 'International Tables Vol C Tables 4.2.6.8 and 6.1.1.4'
O O 0.0106 0.0060 'International Tables Vol C Tables 4.2.6.8 and 6.1.1.4'
Cu Cu 0.3201 1.2651 'International Tables Vol C Tables 4.2.6.8 and 6.1.1.4'
Hg Hg -2.3894 9.2266 'International Tables Vol C Tables 4.2.6.8 and 6.1.1.4'

loop_
_geom_angle_atom_site_label_1
_geom_angle_atom_site_label_2
_geom_angle_atom_site_label_3
_geom_angle
O1 C1 C2 118.9(4)
O1 C1 C6 122.3(4)
C2 C1 C6 118.8(4)
C3 C2 C1 120.2(5)
C3 C2 H2 119.9
C1 C2 H2 119.9
C2 C3 C4 120.8(6)
C2 C3 H3 119.6
C4 C3 H3 119.6
C5 C4 C3 119.9(5)
C5 C4 H4 120.0
C3 C4 H4 120.0
C4 C5 C6 120.4(6)
C4 C5 H5 119.8
C6 C5 H5 119.8
C1 C6 C5 119.8(5)
C1 C6 C7 123.4(4)
C5 C6 C7 116.7(5)
N1 C7 C6 128.7(4)
N1 C7 H7 115.6
C6 C7 H7 115.6
C9A C8A N1 121.4(7)
C9A C8A H8A1 107.0
N1 C8A H8A1 107.0
C9A C8A H8A2 107.0
N1 C8A H8A2 107.0
H8A1 C8A H8A2 106.7
C8A C9A C10A 114.6(8)
C8A C9A H9A1 108.6
C10A C9A H9A1 108.6
C8A C9A H9A2 108.6
C10A C9A H9A2 108.6
H9A1 C9A H9A2 107.6
N2 C10A C9A 106.6(5)
N2 C10A H10A 110.4
C9A C10A H10A 110.4
N2 C10A H10B 110.4
C9A C10A H10B 110.4
H10A C10A H10B 108.6
N1 C8B C9B 106.8(6)
N1 C8B H8B1 110.4
C9B C8B H8B1 110.4
N1 C8B H8B2 110.4
C9B C8B H8B2 110.4
H8B1 C8B H8B2 108.6
C10B C9B C8B 115.6(9)
C10B C9B H9B1 108.4
C8B C9B H9B1 108.4
C10B C9B H9B2 108.4
C8B C9B H9B2 108.4
H9B1 C9B H9B2 107.4
C9B C10B N2 116.2(7)
C9B C10B H10C 108.2
N2 C10B H10C 108.2
C9B C10B H10D 108.2
N2 C10B H10D 108.2
H10C C10B H10D 107.4
N2 C11 C12 127.2(4)
N2 C11 H11 116.4
C12 C11 H11 116.4
C13 C12 C17 118.9(4)
C13 C12 C11 117.9(4)
C17 C12 C11 123.1(4)
C14 C13 C12 122.1(5)
C14 C13 H13 119.0
C12 C13 H13 119.0
C13 C14 C15 119.0(4)
C13 C14 H14 120.5
C15 C14 H14 120.5
C16 C15 C14 120.4(5)
C16 C15 H15 119.8
C14 C15 H15 119.8
C15 C16 C17 121.6(4)
C15 C16 H16 119.2
C17 C16 H16 119.2
O2 C17 C16 119.7(4)
O2 C17 C12 122.4(4)
C16 C17 C12 117.9(4)
C7 N1 C8B 115.4(4)
C7 N1 C8A 115.4(4)
C8B N1 C8A 0.0(4)
C7 N1 Cu1 123.5(3)
C8B N1 Cu1 121.0(4)
C8A N1 Cu1 121.0(4)
C11 N2 C10A 113.9(4)
C11 N2 C10B 113.9(4)
C10A N2 C10B 0.0(8)
C11 N2 Cu1 123.8(3)
C10A N2 Cu1 122.1(3)
C10B N2 Cu1 122.1(3)
N12 N11 Hg1 114.5(3)
N13 N12 N11 174.8(5)
N22 N21 Hg1 118.5(3)
N23 N22 N21 172.9(6)
C1 O1 Cu1 129.6(3)
C1 O1 Hg1 126.4(3)
Cu1 O1 Hg1 102.75(11)
C17 O2 Cu1 127.9(3)
C17 O2 Hg1 122.9(2)
Cu1 O2 Hg1 105.16(12)
O2 Cu1 O1 81.45(12)
O2 Cu1 N1 171.28(15)
O1 Cu1 N1 91.82(14)
O2 Cu1 N2 91.50(13)
O1 Cu1 N2 162.63(14)
N1 Cu1 N2 96.47(16)
N21 Hg1 N11 173.18(17)
N21 Hg1 O2 85.89(14)
N11 Hg1 O2 97.84(14)
N21 Hg1 O1 97.40(16)
N11 Hg1 O1 89.42(13)
O2 Hg1 O1 58.82(9)

loop_
_geom_bond_atom_site_label_1
_geom_bond_atom_site_label_2
_geom_bond_distance
C1 O1 1.308(5)
C1 C2 1.400(7)
C1 C6 1.402(6)
C2 C3 1.382(7)
C2 H2 0.9300
C3 C4 1.387(9)
C3 H3 0.9300
C4 C5 1.365(9)
C4 H4 0.9300
C5 C6 1.410(6)
C5 H5 0.9300
C6 C7 1.414(7)
C7 N1 1.286(6)
C7 H7 0.9300
C8A C9A 1.350(12)
C8A N1 1.481(7)
C8A H8A1 0.9700
C8A H8A2 0.9700
C9A C10A 1.608(12)
C9A H9A1 0.9700
C9A H9A2 0.9700
C10A N2 1.483(6)
C10A H10A 0.9700
C10A H10B 0.9700
C8B N1 1.481(7)
C8B C9B 1.563(13)
C8B H8B1 0.9700
C8B H8B2 0.9700
C9B C10B 1.381(12)
C9B H9B1 0.9700
C9B H9B2 0.9700
C10B N2 1.483(6)
C10B H10C 0.9700
C10B H10D 0.9700
C11 N2 1.272(6)
C11 C12 1.440(6)
C11 H11 0.9300
C12 C13 1.405(6)
C12 C17 1.405(6)
C13 C14 1.350(8)
C13 H13 0.9300
C14 C15 1.387(8)
C14 H14 0.9300
C15 C16 1.370(6)
C15 H15 0.9300
C16 C17 1.394(6)
C16 H16 0.9300
C17 O2 1.315(5)
N1 Cu1 1.975(4)
N2 Cu1 1.985(4)
N11 N12 1.201(5)
N11 Hg1 2.069(3)
N12 N13 1.128(6)
N21 N22 1.188(6)
N21 Hg1 2.050(4)
N22 N23 1.141(7)
O1 Cu1 1.931(3)
O1 Hg1 2.589(3)
O2 Cu1 1.922(3)
O2 Hg1 2.530(3)
